data_4065174
loop_
_publ_author_name
'Zlatogorsky, Sergey'
'Muryn, Christopher A.'
'Tuna, Floriana'
'Evans, David J.'
'Ingleson, Michael J.'

_publ_section_title
;
 Synthesis, Structures, and Reactivity of Chelating
 Bis-N-Heterocyclic-Carbene Complexes of Iron(II)
;
_journal_issue 18
_journal_name_full Organometallics
_journal_page_first 4974
_journal_paper_doi 10.1021/om200605b
_journal_volume 30
_journal_year 2011
_chemical_formula_moiety 'C13 H20 Fe I2 N4'
_chemical_formula_sum 'C13 H20 Fe I2 N4'
_chemical_formula_weight 541.98
_chemical_name_systematic
; 
 ? 
;
_space_group_IT_number 14
_symmetry_cell_setting monoclinic
_symmetry_space_group_name_Hall '-P 2yn'
_symmetry_space_group_name_H-M 'P 1 21/n 1'
_atom_sites_solution_hydrogens geom
_atom_sites_solution_primary direct
_atom_sites_solution_secondary difmap
_audit_creation_method SHELXL-97
_cell_angle_alpha 90.00
_cell_angle_beta 107.546(15)
_cell_angle_gamma 90.00
_cell_formula_units_Z 4
_cell_length_a 9.2074(14)
_cell_length_b 14.5484(17)
_cell_length_c 14.4725(18)
_cell_measurement_reflns_used 1887
_cell_measurement_temperature 100(2)
_cell_measurement_theta_max 28.4669
_cell_measurement_theta_min 2.7931
_cell_volume 1848.4(4)
_computing_cell_refinement
;
CrysAlis RED, Oxford Diffraction Ltd.,
Version 1.171.33.52 (release 06-11-2009 CrysAlis171 .NET)
(compiled Nov  6 2009,16:24:50)
;
_computing_data_collection
;
CrysAlis CCD, Oxford Diffraction Ltd.,
Version 1.171.33.52 (release 06-11-2009 CrysAlis171 .NET)
(compiled Nov  6 2009,16:24:50)
;
_computing_data_reduction
;
CrysAlis RED, Oxford Diffraction Ltd.,
Version 1.171.33.52 (release 06-11-2009 CrysAlis171 .NET)
(compiled Nov  6 2009,16:24:50)
;
_computing_molecular_graphics 'SHELXL-97 (Sheldrick, 1997)'
_computing_publication_material 'SHELXL-97 (Sheldrick, 1997)'
_computing_structure_refinement 'SHELXL-97 (Sheldrick, 1997)'
_computing_structure_solution 'SHELXS-97 (Sheldrick, 1990)'
_diffrn_ambient_temperature 100(2)
_diffrn_detector_area_resol_mean 8.3367
_diffrn_measured_fraction_theta_full 0.993
_diffrn_measured_fraction_theta_max 0.993
_diffrn_measurement_device_type 'Oxford Diffraction XCalibur 2'
_diffrn_measurement_method 'phi and omega'
_diffrn_radiation_monochromator graphite
_diffrn_radiation_source 'Enhance (Mo) X-ray Source'
_diffrn_radiation_type MoK\a
_diffrn_radiation_wavelength 0.71073
_diffrn_reflns_av_R_equivalents 0.0504
_diffrn_reflns_av_sigmaI/netI 0.1194
_diffrn_reflns_limit_h_max 10
_diffrn_reflns_limit_h_min -10
_diffrn_reflns_limit_k_max 11
_diffrn_reflns_limit_k_min -17
_diffrn_reflns_limit_l_max 11
_diffrn_reflns_limit_l_min -17
_diffrn_reflns_number 5818
_diffrn_reflns_theta_full 25.03
_diffrn_reflns_theta_max 25.03
_diffrn_reflns_theta_min 4.07
_exptl_absorpt_coefficient_mu 4.153
_exptl_absorpt_correction_T_max 1.00000
_exptl_absorpt_correction_T_min 0.61135
_exptl_absorpt_correction_type multi-scan
_exptl_absorpt_process_details
;
CrysAlis RED, Oxford Diffraction Ltd.,
Version 1.171.34.9 (release 08-12-2009 CrysAlis171 .NET)
(compiled Dec  8 2009,17:31:18)
Empirical absorption correction using spherical harmonics,
 implemented in SCALE3 ABSPACK scaling algorithm.
;
_exptl_crystal_colour colorless
_exptl_crystal_density_diffrn 1.948
_exptl_crystal_density_method 'not measured'
_exptl_crystal_description plate
_exptl_crystal_F_000 1032
_exptl_crystal_size_max 0.20
_exptl_crystal_size_mid 0.10
_exptl_crystal_size_min 0.10
_refine_diff_density_max 1.998
_refine_diff_density_min -1.546
_refine_diff_density_rms 0.169
_refine_ls_extinction_method none
_refine_ls_goodness_of_fit_ref 0.828
_refine_ls_hydrogen_treatment constr
_refine_ls_matrix_type full
_refine_ls_number_parameters 186
_refine_ls_number_reflns 3238
_refine_ls_number_restraints 34
_refine_ls_restrained_S_all 0.830
_refine_ls_R_factor_all 0.0836
_refine_ls_R_factor_gt 0.0445
_refine_ls_shift/su_max 0.000
_refine_ls_shift/su_mean 0.000
_refine_ls_structure_factor_coef Fsqd
_refine_ls_weighting_details 'calc w=1/[\s^2^(Fo^2^)+(0.0403P)^2^+0.0000P] where P=(Fo^2^+2Fc^2^)/3'
_refine_ls_weighting_scheme calc
_refine_ls_wR_factor_gt 0.0880
_refine_ls_wR_factor_ref 0.0936
_reflns_number_gt 1890
_reflns_number_total 3238
_reflns_threshold_expression >2sigma(I)
_cod_data_source_file om200605b_si_001.cif
_cod_data_source_block c:\workdo~1\crystals\omji40~1\omji40
_cod_depositor_comments 'Adding full bibliography for 4065173--4065179.cif.'
_cod_original_sg_symbol_H-M P21/n
_cod_database_code 4065174

loop_
_symmetry_equiv_pos_as_xyz
'x, y, z'
'-x+1/2, y+1/2, -z+1/2'
'-x, -y, -z'
'x-1/2, -y-1/2, z-1/2'

loop_
_atom_site_label
_atom_site_type_symbol
_atom_site_fract_x
_atom_site_fract_y
_atom_site_fract_z
_atom_site_U_iso_or_equiv
_atom_site_adp_type
_atom_site_occupancy
_atom_site_symmetry_multiplicity
_atom_site_calc_flag
_atom_site_refinement_flags
Fe1 Fe 0.14744(15) 0.08549(8) 0.28119(8) 0.0264(3) Uani 1 1 d .
I1 I 0.01493(8) 0.23370(4) 0.31764(4) 0.03231(19) Uani 1 1 d .
I2 I 0.38908(7) 0.10101(4) 0.22025(4) 0.03164(19) Uani 1 1 d .
N1 N 0.2210(8) -0.0089(5) 0.4899(5) 0.0218(17) Uani 1 1 d .
N2 N 0.1834(8) -0.1012(5) 0.3708(4) 0.0205(16) Uani 1 1 d .
N3 N 0.0241(8) -0.0997(5) 0.2071(5) 0.0254(17) Uani 1 1 d .
N4 N -0.1337(11) -0.0043(7) 0.1193(6) 0.0553(15) Uani 1 1 d U
C1 C 0.2005(9) -0.0114(6) 0.3949(6) 0.023(2) Uani 1 1 d .
C2 C 0.2218(10) -0.0977(6) 0.5259(6) 0.029(2) Uani 1 1 d .
H2 H 0.2342 -0.1137 0.5914 0.035 Uiso 1 1 calc R
C3 C 0.2020(10) -0.1565(7) 0.4523(6) 0.032(2) Uani 1 1 d .
H3 H 0.2009 -0.2218 0.4549 0.038 Uiso 1 1 calc R
C4 C 0.2523(11) 0.0776(6) 0.5471(6) 0.031(2) Uani 1 1 d .
H4 H 0.1843 0.1267 0.5088 0.037 Uiso 1 1 calc R
C5 C 0.4166(11) 0.1067(6) 0.5628(6) 0.036(2) Uani 1 1 d .
H5A H 0.4852 0.0595 0.6004 0.054 Uiso 1 1 calc R
H5B H 0.4357 0.1651 0.5981 0.054 Uiso 1 1 calc R
H5C H 0.4347 0.1144 0.4999 0.054 Uiso 1 1 calc R
C6 C 0.2176(11) 0.0663(7) 0.6423(6) 0.038(3) Uani 1 1 d .
H6A H 0.1147 0.0413 0.6300 0.057 Uiso 1 1 calc R
H6B H 0.2240 0.1262 0.6742 0.057 Uiso 1 1 calc R
H6C H 0.2917 0.0241 0.6842 0.057 Uiso 1 1 calc R
C7 C 0.1615(10) -0.1358(6) 0.2729(5) 0.026(2) Uani 1 1 d .
H7A H 0.2494 -0.1178 0.2509 0.031 Uiso 1 1 calc R
H7B H 0.1562 -0.2037 0.2731 0.031 Uiso 1 1 calc R
C8 C 0.0010(10) -0.0089(6) 0.1876(6) 0.027(2) Uani 1 1 d .
C9 C -0.0965(11) -0.1507(7) 0.1487(6) 0.040(3) Uani 1 1 d .
H9 H -0.1078 -0.2157 0.1474 0.047 Uiso 1 1 calc R
C10 C -0.1928(14) -0.0894(8) 0.0950(8) 0.0551(16) Uani 1 1 d U
H10 H -0.2870 -0.1030 0.0476 0.066 Uiso 1 1 calc R
C11 C -0.2033(12) 0.0830(8) 0.0752(7) 0.0568(16) Uani 1 1 d DU
H11 H -0.1818 0.1287 0.1292 0.068 Uiso 1 1 calc R
C13 C -0.1247(14) 0.1163(8) 0.0087(9) 0.072(4) Uani 1 1 d D
H13A H -0.1534 0.0787 -0.0503 0.108 Uiso 1 1 calc R
H13B H -0.0144 0.1123 0.0395 0.108 Uiso 1 1 calc R
H13C H -0.1533 0.1805 -0.0081 0.108 Uiso 1 1 calc R
C12 C -0.3701(12) 0.0753(8) 0.0378(7) 0.0629(18) Uani 1 1 d DU
H12A H -0.4007 0.0666 -0.0326 0.094 Uiso 1 1 calc R
H12B H -0.4167 0.1317 0.0529 0.094 Uiso 1 1 calc R
H12C H -0.4041 0.0227 0.0681 0.094 Uiso 1 1 calc R

loop_
_atom_site_aniso_label
_atom_site_aniso_U_11
_atom_site_aniso_U_22
_atom_site_aniso_U_33
_atom_site_aniso_U_23
_atom_site_aniso_U_13
_atom_site_aniso_U_12
Fe1 0.0342(9) 0.0219(8) 0.0260(7) 0.0026(5) 0.0134(6) 0.0032(6)
I1 0.0436(4) 0.0246(3) 0.0330(3) 0.0046(3) 0.0179(3) 0.0084(3)
I2 0.0386(4) 0.0261(4) 0.0362(4) 0.0040(3) 0.0203(3) 0.0036(3)
N1 0.017(4) 0.024(4) 0.021(4) 0.000(3) 0.001(3) -0.001(3)
N2 0.030(4) 0.010(4) 0.020(4) -0.002(3) 0.005(3) 0.002(4)
N3 0.026(5) 0.023(4) 0.027(4) -0.006(3) 0.008(4) -0.013(4)
N4 0.0550(19) 0.0566(19) 0.0545(19) 0.0008(13) 0.0168(14) 0.0002(13)
C1 0.015(5) 0.038(6) 0.019(5) 0.003(4) 0.007(4) 0.004(4)
C2 0.037(6) 0.029(6) 0.017(5) -0.001(4) 0.002(4) 0.002(5)
C3 0.033(6) 0.030(6) 0.031(5) 0.010(5) 0.007(4) -0.002(5)
C4 0.038(6) 0.027(6) 0.030(5) -0.008(4) 0.014(5) 0.000(5)
C5 0.054(7) 0.022(5) 0.038(6) -0.010(4) 0.022(5) -0.007(5)
C6 0.038(6) 0.050(7) 0.033(6) -0.017(5) 0.021(5) -0.009(5)
C7 0.033(6) 0.020(5) 0.023(5) -0.001(4) 0.007(4) 0.000(4)
C8 0.020(6) 0.032(6) 0.031(5) -0.003(4) 0.012(4) -0.005(5)
C9 0.041(7) 0.035(6) 0.041(6) -0.007(5) 0.009(5) -0.008(6)
C10 0.055(2) 0.057(2) 0.054(2) 0.0008(16) 0.0163(17) 0.0000(16)
C11 0.0565(18) 0.0571(18) 0.0565(17) 0.0008(9) 0.0167(10) 0.0003(9)
C13 0.083(10) 0.054(8) 0.088(9) 0.027(7) 0.040(8) 0.038(8)
C12 0.062(2) 0.063(2) 0.0630(19) 0.0008(9) 0.0188(10) 0.0005(9)

loop_
_atom_type_symbol
_atom_type_description
_atom_type_scat_dispersion_real
_atom_type_scat_dispersion_imag
_atom_type_scat_source
C C 0.0033 0.0016 'International Tables Vol C Tables 4.2.6.8 and 6.1.1.4'
H H 0.0000 0.0000 'International Tables Vol C Tables 4.2.6.8 and 6.1.1.4'
N N 0.0061 0.0033 'International Tables Vol C Tables 4.2.6.8 and 6.1.1.4'
Fe Fe 0.3463 0.8444 'International Tables Vol C Tables 4.2.6.8 and 6.1.1.4'
I I -0.4742 1.8119 'International Tables Vol C Tables 4.2.6.8 and 6.1.1.4'

loop_
_geom_angle_atom_site_label_1
_geom_angle_atom_site_label_2
_geom_angle_atom_site_label_3
_geom_angle
C8 Fe1 C1 91.1(3)
C8 Fe1 I1 114.9(3)
C1 Fe1 I1 114.0(2)
C8 Fe1 I2 106.4(2)
C1 Fe1 I2 107.3(2)
I1 Fe1 I2 119.33(5)
C1 N1 C2 110.2(7)
C1 N1 C4 122.8(7)
C2 N1 C4 126.8(7)
C1 N2 C3 111.4(7)
C1 N2 C7 123.7(7)
C3 N2 C7 124.6(7)
C8 N3 C9 110.3(8)
C8 N3 C7 123.2(7)
C9 N3 C7 126.3(8)
C8 N4 C10 110.9(10)
C8 N4 C11 123.3(9)
C10 N4 C11 125.8(10)
N1 C1 N2 105.2(7)
N1 C1 Fe1 135.7(7)
N2 C1 Fe1 117.7(6)
C3 C2 N1 108.2(7)
C3 C2 H2 125.9
N1 C2 H2 125.9
C2 C3 N2 104.9(8)
C2 C3 H3 127.6
N2 C3 H3 127.6
N1 C4 C6 110.9(7)
N1 C4 C5 109.6(7)
C6 C4 C5 111.6(7)
N1 C4 H4 108.2
C6 C4 H4 108.2
C5 C4 H4 108.2
C4 C5 H5A 109.5
C4 C5 H5B 109.5
H5A C5 H5B 109.5
C4 C5 H5C 109.5
H5A C5 H5C 109.5
H5B C5 H5C 109.5
C4 C6 H6A 109.5
C4 C6 H6B 109.5
H6A C6 H6B 109.5
C4 C6 H6C 109.5
H6A C6 H6C 109.5
H6B C6 H6C 109.5
N3 C7 N2 110.8(7)
N3 C7 H7A 109.5
N2 C7 H7A 109.5
N3 C7 H7B 109.5
N2 C7 H7B 109.5
H7A C7 H7B 108.1
N4 C8 N3 104.8(8)
N4 C8 Fe1 135.7(7)
N3 C8 Fe1 118.2(6)
C10 C9 N3 105.5(9)
C10 C9 H9 127.3
N3 C9 H9 127.3
C9 C10 N4 108.4(11)
C9 C10 H10 125.8
N4 C10 H10 125.8
C13 C11 C12 117.1(10)
C13 C11 N4 109.7(9)
C12 C11 N4 111.3(9)
C13 C11 H11 106.0
C12 C11 H11 106.0
N4 C11 H11 106.0
C11 C13 H13A 109.5
C11 C13 H13B 109.5
H13A C13 H13B 109.5
C11 C13 H13C 109.5
H13A C13 H13C 109.5
H13B C13 H13C 109.5
C11 C12 H12A 109.5
C11 C12 H12B 109.5
H12A C12 H12B 109.5
C11 C12 H12C 109.5
H12A C12 H12C 109.5
H12B C12 H12C 109.5

loop_
_geom_bond_atom_site_label_1
_geom_bond_atom_site_label_2
_geom_bond_distance
Fe1 C8 2.106(9)
Fe1 C1 2.109(8)
Fe1 I1 2.6085(14)
Fe1 I2 2.6386(14)
N1 C1 1.330(9)
N1 C2 1.392(11)
N1 C4 1.487(10)
N2 C1 1.349(10)
N2 C3 1.395(10)
N2 C7 1.460(9)
N3 C8 1.355(11)
N3 C9 1.390(11)
N3 C7 1.433(10)
N4 C8 1.334(11)
N4 C10 1.356(13)
N4 C11 1.477(13)
C2 C3 1.334(11)
C2 H2 0.9500
C3 H3 0.9500
C4 C6 1.513(11)
C4 C5 1.520(12)
C4 H4 1.0000
C5 H5A 0.9800
C5 H5B 0.9800
C5 H5C 0.9800
C6 H6A 0.9800
C6 H6B 0.9800
C6 H6C 0.9800
C7 H7A 0.9900
C7 H7B 0.9900
C9 C10 1.331(14)
C9 H9 0.9500
C10 H10 0.9500
C11 C13 1.451(11)
C11 C12 1.471(12)
C11 H11 1.0000
C13 H13A 0.9800
C13 H13B 0.9800
C13 H13C 0.9800
C12 H12A 0.9800
C12 H12B 0.9800
C12 H12C 0.9800

loop_
_geom_torsion_atom_site_label_1
_geom_torsion_atom_site_label_2
_geom_torsion_atom_site_label_3
_geom_torsion_atom_site_label_4
_geom_torsion
C2 N1 C1 N2 2.0(9)
C4 N1 C1 N2 176.9(7)
C2 N1 C1 Fe1 167.1(7)
C4 N1 C1 Fe1 -18.0(13)
C3 N2 C1 N1 -3.4(10)
C7 N2 C1 N1 -178.5(7)
C3 N2 C1 Fe1 -171.8(5)
C7 N2 C1 Fe1 13.2(10)
C8 Fe1 C1 N1 -139.6(9)
I1 Fe1 C1 N1 -21.6(9)
I2 Fe1 C1 N1 112.8(8)
C8 Fe1 C1 N2 24.1(7)
I1 Fe1 C1 N2 142.1(6)
I2 Fe1 C1 N2 -83.4(6)
C1 N1 C2 C3 0.2(10)
C4 N1 C2 C3 -174.4(8)
N1 C2 C3 N2 -2.3(10)
C1 N2 C3 C2 3.6(10)
C7 N2 C3 C2 178.6(8)
C1 N1 C4 C6 160.6(8)
C2 N1 C4 C6 -25.3(12)
C1 N1 C4 C5 -75.7(10)
C2 N1 C4 C5 98.3(9)
C8 N3 C7 N2 62.5(10)
C9 N3 C7 N2 -123.5(8)
C1 N2 C7 N3 -61.6(10)
C3 N2 C7 N3 123.9(8)
C10 N4 C8 N3 -1.1(10)
C11 N4 C8 N3 -179.1(8)
C10 N4 C8 Fe1 -167.0(7)
C11 N4 C8 Fe1 15.0(15)
C9 N3 C8 N4 1.1(10)
C7 N3 C8 N4 175.9(7)
C9 N3 C8 Fe1 170.0(5)
C7 N3 C8 Fe1 -15.2(10)
C1 Fe1 C8 N4 141.0(9)
I1 Fe1 C8 N4 23.8(10)
I2 Fe1 C8 N4 -110.6(9)
C1 Fe1 C8 N3 -23.5(6)
I1 Fe1 C8 N3 -140.7(5)
I2 Fe1 C8 N3 84.9(6)
C8 N3 C9 C10 -0.8(10)
C7 N3 C9 C10 -175.4(8)
N3 C9 C10 N4 0.1(11)
C8 N4 C10 C9 0.7(12)
C11 N4 C10 C9 178.6(9)
C8 N4 C11 C13 74.2(13)
C10 N4 C11 C13 -103.5(12)
C8 N4 C11 C12 -154.6(9)
C10 N4 C11 C12 27.7(14)
